data_7153920
loop_
_publ_author_name
'Saito, Takao'
'Sonoki, Yoshihiko'
'Otani, Takashi'
'Kutsumura, Noriki'

_publ_section_title
;
 Triflic acid-promoted cycloisomerization of 2-alkynylphenyl
 isothiocyanates and isocyanates: a novel synthetic method for a variety
 of indole derivatives.
;
_journal_issue 42
_journal_name_full 'Organic &amp; biomolecular chemistry'
_journal_page_first 8398
_journal_page_last 8407
_journal_paper_doi 10.1039/c4ob00825a
_journal_volume 12
_journal_year 2014
_chemical_formula_sum 'C28 H19 N S'
_chemical_formula_weight 401.50
_chemical_name_systematic
;
 ?
;
_space_group_IT_number 15
_symmetry_cell_setting monoclinic
_symmetry_space_group_name_Hall '-C 2yc'
_symmetry_space_group_name_H-M 'C 1 2/c 1'
_atom_sites_solution_hydrogens geom
_atom_sites_solution_primary direct
_atom_sites_solution_secondary difmap
_audit_creation_method SHELXL-97
_cell_angle_alpha 90.00
_cell_angle_beta 98.5990(10)
_cell_angle_gamma 90.00
_cell_formula_units_Z 8
_cell_length_a 26.0037(15)
_cell_length_b 10.4097(6)
_cell_length_c 15.2507(9)
_cell_measurement_reflns_used 7583
_cell_measurement_temperature 120
_cell_measurement_theta_max 27.56
_cell_measurement_theta_min 2.44
_cell_volume 4081.8(4)
_computing_cell_refinement 'APEX2 (Bruker AXS, 2006)'
_computing_data_collection 'APEX2 (Bruker AXS, 2006)'
_computing_data_reduction 'SAINT (Bruker AXS, 2004)'
_computing_molecular_graphics 'XSHEL (Bruker AXS,2002)'
_computing_publication_material 'XCIF (Bruker AXS, 2001)'
_computing_structure_refinement 'SHELXL-97 (Sheldrick, 1997)'
_computing_structure_solution 'SHELXS-97 (Sheldrick, 1997)'
_diffrn_ambient_temperature 120
_diffrn_detector_area_resol_mean 8.333
_diffrn_measured_fraction_theta_full 0.987
_diffrn_measured_fraction_theta_max 0.987
_diffrn_measurement_device_type 'Bruker APEXII CCD area detector'
_diffrn_measurement_method 'phi and omega scans'
_diffrn_radiation_monochromator 'Bruker Helios multilayer confocal mirror'
_diffrn_radiation_source 'Bruker TXS fine-focus rotating anode'
_diffrn_radiation_type MoK\a
_diffrn_radiation_wavelength 0.71073
_diffrn_reflns_av_R_equivalents 0.0242
_diffrn_reflns_av_sigmaI/netI 0.0261
_diffrn_reflns_limit_h_max 33
_diffrn_reflns_limit_h_min -31
_diffrn_reflns_limit_k_max 12
_diffrn_reflns_limit_k_min -13
_diffrn_reflns_limit_l_max 19
_diffrn_reflns_limit_l_min -14
_diffrn_reflns_number 11394
_diffrn_reflns_theta_full 27.56
_diffrn_reflns_theta_max 27.56
_diffrn_reflns_theta_min 1.58
_diffrn_standards_number 0
_exptl_absorpt_coefficient_mu 0.174
_exptl_absorpt_correction_T_max 0.9661
_exptl_absorpt_correction_T_min 0.8882
_exptl_absorpt_correction_type analytical
_exptl_absorpt_process_details
;
Crystal Faces plugin in Bruker APEX2 software
;
_exptl_crystal_colour colorless
_exptl_crystal_density_diffrn 1.307
_exptl_crystal_density_method 'not measured'
_exptl_crystal_description block
_exptl_crystal_F_000 1680
_exptl_crystal_size_max 0.70
_exptl_crystal_size_mid 0.20
_exptl_crystal_size_min 0.20
_refine_diff_density_max 0.343
_refine_diff_density_min -0.392
_refine_diff_density_rms 0.081
_refine_ls_extinction_method none
_refine_ls_goodness_of_fit_ref 1.008
_refine_ls_hydrogen_treatment refall
_refine_ls_matrix_type full
_refine_ls_number_parameters 275
_refine_ls_number_reflns 4656
_refine_ls_number_restraints 0
_refine_ls_restrained_S_all 1.008
_refine_ls_R_factor_all 0.0424
_refine_ls_R_factor_gt 0.0391
_refine_ls_shift/su_max 0.001
_refine_ls_shift/su_mean 0.000
_refine_ls_structure_factor_coef Fsqd
_refine_ls_weighting_details 'calc w=1/[\s^2^(Fo^2^)+(0.0523P)^2^+4.4307P] where P=(Fo^2^+2Fc^2^)/3'
_refine_ls_weighting_scheme calc
_refine_ls_wR_factor_gt 0.0999
_refine_ls_wR_factor_ref 0.1032
_reflns_number_gt 4253
_reflns_number_total 4656
_reflns_threshold_expression >2sigma(I)
_cod_data_source_file c4ob00825a2.cif
_cod_data_source_block c2c
_cod_depositor_comments
;
The following automatic conversions were performed:

'_symmetry_cell_setting' value 'Monoclinic' changed to 'monoclinic'
according to
/usr/data/users/saulius/crontab/automatic-downloads/rss-feeds/RSC/lib/dictionaries/cif_core.dic
dictionary named 'cif_core.dic' version 2.4.2 from 2011-04-26.

Automatic conversion script
Id: cif_fix_values 2281 2013-09-26 08:29:07Z andrius 

 Adding full bibliography for 7153920--7153921.cif.
;
_cod_original_sg_symbol_H-M 'C2/c  '
_cod_database_code 7153920

loop_
_symmetry_equiv_pos_as_xyz
'x, y, z'
'-x, y, -z+1/2'
'x+1/2, y+1/2, z'
'-x+1/2, y+1/2, -z+1/2'
'-x, -y, -z'
'x, -y, z-1/2'
'-x+1/2, -y+1/2, -z'
'x+1/2, -y+1/2, z-1/2'

loop_
_atom_site_label
_atom_site_type_symbol
_atom_site_fract_x
_atom_site_fract_y
_atom_site_fract_z
_atom_site_U_iso_or_equiv
_atom_site_adp_type
_atom_site_occupancy
_atom_site_symmetry_multiplicity
_atom_site_calc_flag
_atom_site_refinement_flags
N1 N 0.93454(4) 0.52033(10) 0.25221(7) 0.0197(2) Uani 1 1 d .
S1 S 0.962454(12) 0.43397(3) 0.10134(2) 0.02332(10) Uani 1 1 d .
C6 C 0.86632(6) 0.73602(15) 0.39119(10) 0.0325(3) Uani 1 1 d .
H4 H 0.8619 0.7551 0.4505 0.039 Uiso 1 1 calc R
C5 C 0.84004(6) 0.80897(14) 0.32265(10) 0.0317(3) Uani 1 1 d .
H3 H 0.8196 0.8800 0.3360 0.038 Uiso 1 1 calc R
C20 C 0.84153(6) 0.86703(14) -0.26929(9) 0.0316(3) Uani 1 1 d .
H13 H 0.8389 0.9074 -0.3257 0.038 Uiso 1 1 calc R
C14 C 1.00895(6) 0.91138(15) 0.14079(10) 0.0307(3) Uani 1 1 d .
H9 H 1.0429 0.9006 0.1729 0.037 Uiso 1 1 calc R
C21 C 0.88849(6) 0.81561(14) -0.23042(9) 0.0292(3) Uani 1 1 d .
H14 H 0.9180 0.8203 -0.2602 0.035 Uiso 1 1 calc R
C19 C 0.79838(6) 0.85984(13) -0.22627(9) 0.0306(3) Uani 1 1 d .
H12 H 0.7661 0.8945 -0.2535 0.037 Uiso 1 1 calc R
C12 C 0.94216(6) 1.04778(13) 0.06663(9) 0.0287(3) Uani 1 1 d .
H7 H 0.9302 1.1311 0.0483 0.034 Uiso 1 1 calc R
C13 C 0.99146(6) 1.03263(14) 0.11431(9) 0.0289(3) Uani 1 1 d .
H8 H 1.0132 1.1053 0.1287 0.035 Uiso 1 1 calc R
C7 C 0.89899(6) 0.63554(15) 0.37512(9) 0.0275(3) Uani 1 1 d .
H5 H 0.9175 0.5863 0.4219 0.033 Uiso 1 1 calc R
C15 C 0.97700(5) 0.80518(13) 0.12050(9) 0.0265(3) Uani 1 1 d .
H10 H 0.9892 0.7222 0.1396 0.032 Uiso 1 1 calc R
C27 C 0.75106(5) 0.42807(13) -0.00796(10) 0.0269(3) Uani 1 1 d .
H18 H 0.7209 0.3904 -0.0409 0.032 Uiso 1 1 calc R
C26 C 0.76884(5) 0.38397(13) 0.07733(9) 0.0252(3) Uani 1 1 d .
H17 H 0.7512 0.3155 0.1013 0.030 Uiso 1 1 calc R
C4 C 0.84321(5) 0.77941(13) 0.23409(9) 0.0251(3) Uani 1 1 d .
H2 H 0.8244 0.8275 0.1870 0.030 Uiso 1 1 calc R
C18 C 0.80213(5) 0.80197(13) -0.14311(8) 0.0246(3) Uani 1 1 d .
H11 H 0.7725 0.7974 -0.1137 0.030 Uiso 1 1 calc R
C28 C 0.77665(5) 0.52658(13) -0.04591(9) 0.0237(3) Uani 1 1 d .
H19 H 0.7647 0.5552 -0.1046 0.028 Uiso 1 1 calc R
C11 C 0.91015(5) 0.94216(12) 0.04546(9) 0.0234(3) Uani 1 1 d .
H6 H 0.8765 0.9536 0.0125 0.028 Uiso 1 1 calc R
C22 C 0.89246(5) 0.75702(12) -0.14760(8) 0.0230(3) Uani 1 1 d .
H15 H 0.9247 0.7212 -0.1213 0.028 Uiso 1 1 calc R
C25 C 0.81233(5) 0.43928(12) 0.12793(9) 0.0218(3) Uani 1 1 d .
H16 H 0.8246 0.4097 0.1862 0.026 Uiso 1 1 calc R
C8 C 0.90297(5) 0.61140(12) 0.28717(8) 0.0200(2) Uani 1 1 d .
C17 C 0.84955(5) 0.75057(11) -0.10299(8) 0.0197(2) Uani 1 1 d .
C16 C 0.85469(5) 0.68643(11) -0.01540(8) 0.0180(2) Uani 1 1 d .
C23 C 0.82011(5) 0.58201(11) 0.00442(8) 0.0184(2) Uani 1 1 d .
C3 C 0.87456(5) 0.67827(11) 0.21741(8) 0.0182(2) Uani 1 1 d .
C24 C 0.83694(5) 0.53819(11) 0.09069(8) 0.0179(2) Uani 1 1 d .
C10 C 0.92720(5) 0.81889(12) 0.07243(7) 0.0179(2) Uani 1 1 d .
C1 C 0.92895(5) 0.52209(11) 0.16336(8) 0.0170(2) Uani 1 1 d .
C9 C 0.89109(5) 0.70918(11) 0.05649(7) 0.0171(2) Uani 1 1 d .
C2 C 0.88412(4) 0.61642(11) 0.13122(7) 0.0163(2) Uani 1 1 d .
H1 H 0.9586(7) 0.4716(17) 0.2848(12) 0.031(4) Uiso 1 1 d .

loop_
_atom_site_aniso_label
_atom_site_aniso_U_11
_atom_site_aniso_U_22
_atom_site_aniso_U_33
_atom_site_aniso_U_23
_atom_site_aniso_U_13
_atom_site_aniso_U_12
N1 0.0205(5) 0.0222(5) 0.0152(5) 0.0036(4) -0.0009(4) 0.0019(4)
S1 0.02283(17) 0.02581(18) 0.01963(16) -0.00703(11) -0.00235(12) 0.00374(12)
C6 0.0343(8) 0.0407(8) 0.0246(7) -0.0113(6) 0.0117(6) -0.0093(6)
C5 0.0318(7) 0.0284(7) 0.0380(8) -0.0088(6) 0.0153(6) -0.0018(6)
C20 0.0515(9) 0.0246(7) 0.0153(6) 0.0036(5) -0.0059(6) -0.0092(6)
C14 0.0231(7) 0.0336(7) 0.0328(7) 0.0016(6) -0.0043(5) -0.0090(6)
C21 0.0404(8) 0.0288(7) 0.0181(6) -0.0014(5) 0.0032(5) -0.0112(6)
C19 0.0394(8) 0.0241(7) 0.0235(6) 0.0043(5) -0.0110(6) 0.0004(6)
C12 0.0394(8) 0.0184(6) 0.0269(7) 0.0007(5) 0.0003(6) -0.0044(5)
C13 0.0329(7) 0.0270(7) 0.0262(7) -0.0026(5) 0.0026(5) -0.0135(6)
C7 0.0279(7) 0.0381(8) 0.0163(6) -0.0012(5) 0.0024(5) -0.0054(6)
C15 0.0229(6) 0.0239(6) 0.0305(7) 0.0047(5) -0.0033(5) -0.0029(5)
C27 0.0196(6) 0.0226(6) 0.0358(7) -0.0047(5) -0.0044(5) -0.0044(5)
C26 0.0218(6) 0.0189(6) 0.0351(7) -0.0004(5) 0.0044(5) -0.0036(5)
C4 0.0242(6) 0.0217(6) 0.0301(7) 0.0012(5) 0.0062(5) 0.0001(5)
C18 0.0271(7) 0.0231(6) 0.0215(6) 0.0012(5) -0.0039(5) 0.0006(5)
C28 0.0228(6) 0.0221(6) 0.0233(6) -0.0016(5) -0.0058(5) -0.0001(5)
C11 0.0259(7) 0.0216(6) 0.0208(6) 0.0006(5) -0.0026(5) -0.0012(5)
C22 0.0273(7) 0.0221(6) 0.0182(6) -0.0010(5) -0.0017(5) -0.0040(5)
C25 0.0222(6) 0.0187(6) 0.0241(6) 0.0016(5) 0.0023(5) -0.0005(5)
C8 0.0192(6) 0.0226(6) 0.0177(6) -0.0007(5) 0.0013(4) -0.0031(5)
C17 0.0258(6) 0.0163(5) 0.0150(5) 0.0000(4) -0.0034(4) -0.0022(4)
C16 0.0190(6) 0.0174(5) 0.0166(5) 0.0009(4) -0.0010(4) 0.0004(4)
C23 0.0175(6) 0.0175(5) 0.0191(6) -0.0005(4) -0.0012(4) 0.0005(4)
C3 0.0186(6) 0.0182(6) 0.0176(5) 0.0000(4) 0.0023(4) -0.0038(4)
C24 0.0160(5) 0.0171(5) 0.0192(6) -0.0006(4) -0.0011(4) 0.0002(4)
C10 0.0201(6) 0.0193(6) 0.0140(5) 0.0005(4) 0.0015(4) -0.0035(4)
C1 0.0173(5) 0.0164(5) 0.0158(5) 0.0008(4) -0.0024(4) -0.0024(4)
C9 0.0179(6) 0.0168(5) 0.0158(5) 0.0022(4) -0.0002(4) -0.0003(4)
C2 0.0165(5) 0.0164(5) 0.0150(5) 0.0014(4) -0.0005(4) -0.0007(4)

loop_
_atom_type_symbol
_atom_type_description
_atom_type_scat_dispersion_real
_atom_type_scat_dispersion_imag
_atom_type_scat_source
C C 0.0033 0.0016 'International Tables Vol C Tables 4.2.6.8 and 6.1.1.4'
H H 0.0000 0.0000 'International Tables Vol C Tables 4.2.6.8 and 6.1.1.4'
N N 0.0061 0.0033 'International Tables Vol C Tables 4.2.6.8 and 6.1.1.4'
S S 0.1246 0.1234 'International Tables Vol C Tables 4.2.6.8 and 6.1.1.4'

loop_
_geom_angle_atom_site_label_1
_geom_angle_atom_site_label_2
_geom_angle_atom_site_label_3
_geom_angle
C1 N1 C8 113.06(10)
C1 N1 H1 121.9(11)
C8 N1 H1 124.7(11)
C7 C6 C5 121.59(13)
C7 C6 H4 119.2
C5 C6 H4 119.2
C6 C5 C4 120.90(13)
C6 C5 H3 119.6
C4 C5 H3 119.6
C21 C20 C19 120.16(12)
C21 C20 H13 119.9
C19 C20 H13 119.9
C13 C14 C15 120.13(13)
C13 C14 H9 119.9
C15 C14 H9 119.9
C20 C21 C22 119.95(14)
C20 C21 H14 120.0
C22 C21 H14 120.0
C20 C19 C18 120.21(13)
C20 C19 H12 119.9
C18 C19 H12 119.9
C13 C12 C11 120.52(13)
C13 C12 H7 119.7
C11 C12 H7 119.7
C12 C13 C14 119.74(13)
C12 C13 H8 120.1
C14 C13 H8 120.1
C8 C7 C6 116.31(13)
C8 C7 H5 121.8
C6 C7 H5 121.8
C10 C15 C14 120.80(13)
C10 C15 H10 119.6
C14 C15 H10 119.6
C26 C27 C28 121.21(12)
C26 C27 H18 119.4
C28 C27 H18 119.4
C27 C26 C25 120.64(12)
C27 C26 H17 119.7
C25 C26 H17 119.7
C3 C4 C5 117.89(13)
C3 C4 H2 121.1
C5 C4 H2 121.1
C17 C18 C19 120.03(13)
C17 C18 H11 120.0
C19 C18 H11 120.0
C27 C28 C23 118.30(12)
C27 C28 H19 120.9
C23 C28 H19 120.9
C12 C11 C10 120.36(12)
C12 C11 H6 119.8
C10 C11 H6 119.8
C17 C22 C21 120.54(13)
C17 C22 H15 119.7
C21 C22 H15 119.7
C24 C25 C26 117.93(12)
C24 C25 H16 121.0
C26 C25 H16 121.0
C7 C8 C3 122.93(12)
C7 C8 N1 128.38(12)
C3 C8 N1 108.69(10)
C22 C17 C18 119.10(11)
C22 C17 C16 119.44(11)
C18 C17 C16 121.44(12)
C9 C16 C23 109.68(10)
C9 C16 C17 127.40(11)
C23 C16 C17 122.89(10)
C28 C23 C24 119.80(12)
C28 C23 C16 131.58(11)
C24 C23 C16 108.62(10)
C4 C3 C8 120.21(12)
C4 C3 C2 131.46(11)
C8 C3 C2 108.29(10)
C25 C24 C23 122.11(11)
C25 C24 C2 128.82(11)
C23 C24 C2 109.07(10)
C15 C10 C11 118.44(12)
C15 C10 C9 121.64(11)
C11 C10 C9 119.70(11)
N1 C1 C2 106.95(10)
N1 C1 S1 125.65(9)
C2 C1 S1 127.35(9)
C16 C9 C10 128.14(11)
C16 C9 C2 110.28(10)
C10 C9 C2 120.72(10)
C3 C2 C24 110.60(10)
C3 C2 C9 115.59(10)
C24 C2 C9 102.33(9)
C3 C2 C1 102.02(9)
C24 C2 C1 108.19(9)
C9 C2 C1 118.07(10)

loop_
_geom_bond_atom_site_label_1
_geom_bond_atom_site_label_2
_geom_bond_distance
N1 C1 1.3411(15)
N1 C8 1.4099(16)
N1 H1 0.895(18)
S1 C1 1.6557(13)
C6 C7 1.392(2)
C6 C5 1.387(2)
C6 H4 0.9500
C5 C4 1.400(2)
C5 H3 0.9500
C20 C21 1.383(2)
C20 C19 1.384(2)
C20 H13 0.9500
C14 C13 1.381(2)
C14 C15 1.3898(19)
C14 H9 0.9500
C21 C22 1.3925(18)
C21 H14 0.9500
C19 C18 1.3943(18)
C19 H12 0.9500
C12 C13 1.385(2)
C12 C11 1.3877(18)
C12 H7 0.9500
C13 H8 0.9500
C7 C8 1.3836(17)
C7 H5 0.9500
C15 C10 1.3968(18)
C15 H10 0.9500
C27 C26 1.392(2)
C27 C28 1.3944(19)
C27 H18 0.9500
C26 C25 1.3945(18)
C26 H17 0.9500
C4 C3 1.3783(18)
C4 H2 0.9500
C18 C17 1.3984(18)
C18 H11 0.9500
C28 C23 1.3929(17)
C28 H19 0.9500
C11 C10 1.3992(17)
C11 H6 0.9500
C22 C17 1.3926(19)
C22 H15 0.9500
C25 C24 1.3787(17)
C25 H16 0.9500
C8 C3 1.3881(17)
C17 C16 1.4815(16)
C16 C9 1.3579(16)
C16 C23 1.4705(17)
C23 C24 1.3994(16)
C3 C2 1.5172(16)
C24 C2 1.5244(16)
C10 C9 1.4755(16)
C1 C2 1.5468(16)
C9 C2 1.5251(15)
